data_7204148
loop_
_publ_author_name
'Kay, A. J.'
'Woolhouse, A. D.'
'Gainsford, G. J.'
'Haskell, T. G.'
'Wyss, C. P.'
'Giffin, S. M.'
'McKinnie, I. T.'
'Barnes, T. H.'

_publ_section_title
;
 Simple zwitterionic merocyanines as potential NLO chromophores
;
_journal_issue 9
_journal_name_full 'Journal of Materials Chemistry'
_journal_page_first 2271
_journal_paper_doi 10.1039/b103148c
_journal_volume 11
_journal_year 2001
_chemical_formula_sum 'C17 H16 N2 O4'
_chemical_formula_weight 312.32
_chemical_name_systematic
;
?
;
_space_group_IT_number 2
_symmetry_cell_setting triclinic
_symmetry_space_group_name_Hall '-P 1'
_symmetry_space_group_name_H-M 'P -1'
_atom_sites_solution_hydrogens geom
_atom_sites_solution_primary direct
_atom_sites_solution_secondary difmap
_audit_creation_method SHELXL-97
_cell_angle_alpha 118.308(4)
_cell_angle_beta 106.121(4)
_cell_angle_gamma 94.752(4)
_cell_formula_units_Z 2
_cell_length_a 7.987(2)
_cell_length_b 10.300(3)
_cell_length_c 10.806(3)
_cell_measurement_reflns_used 5411
_cell_measurement_temperature 158(2)
_cell_measurement_theta_max 23.65
_cell_measurement_theta_min 2.27
_cell_volume 727.3(3)
_computing_cell_refinement 'Bruker SMART (Siemens, 1996)'
_computing_data_collection 'Bruker SMART (Siemens, 1996)'
_computing_data_reduction
;
Bruker SAINT (Siemens, 1996) & SADABS (Sheldrick, 1996)
;
_computing_molecular_graphics
;
ORTEP in WinGX (Farrugia, 1999)
;
_computing_structure_refinement 'SHELXL-97 (Sheldrick, 1997)'
_computing_structure_solution 'SHELXS-97 (Sheldrick, 1997)'
_diffrn_ambient_temperature 158(2)
_diffrn_detector_area_resol_mean 8.192
_diffrn_measured_fraction_theta_full 0.976
_diffrn_measured_fraction_theta_max 0.976
_diffrn_measurement_device_type 'CCD area detector'
_diffrn_measurement_method 'phi and omega scans'
_diffrn_radiation_monochromator graphite
_diffrn_radiation_source 'fine-focus sealed tube'
_diffrn_radiation_type MoK\a
_diffrn_radiation_wavelength 0.71073
_diffrn_reflns_av_R_equivalents 0.0217
_diffrn_reflns_av_sigmaI/netI 0.0165
_diffrn_reflns_limit_h_max 9
_diffrn_reflns_limit_h_min -7
_diffrn_reflns_limit_k_max 12
_diffrn_reflns_limit_k_min -12
_diffrn_reflns_limit_l_max 13
_diffrn_reflns_limit_l_min -13
_diffrn_reflns_number 8989
_diffrn_reflns_theta_full 26.34
_diffrn_reflns_theta_max 26.34
_diffrn_reflns_theta_min 2.26
_diffrn_standards_decay_% 0
_exptl_absorpt_coefficient_mu 0.103
_exptl_absorpt_correction_T_max 1.0
_exptl_absorpt_correction_T_min 0.687
_exptl_absorpt_correction_type multi-scan
_exptl_absorpt_process_details
;
Blessing, Acta Cryst. (1995) A57, 33-38.
;
_exptl_crystal_colour 'pale yellow'
_exptl_crystal_density_diffrn 1.426
_exptl_crystal_density_method 'not measured'
_exptl_crystal_description block
_exptl_crystal_F_000 328
_exptl_crystal_size_max 0.60
_exptl_crystal_size_mid 0.56
_exptl_crystal_size_min 0.30
_refine_diff_density_max 0.189
_refine_diff_density_min -0.224
_refine_diff_density_rms 0.045
_refine_ls_extinction_method none
_refine_ls_goodness_of_fit_ref 1.084
_refine_ls_hydrogen_treatment mixed
_refine_ls_matrix_type full
_refine_ls_number_parameters 239
_refine_ls_number_reflns 2897
_refine_ls_number_restraints 0
_refine_ls_restrained_S_all 1.084
_refine_ls_R_factor_all 0.0449
_refine_ls_R_factor_gt 0.0392
_refine_ls_shift/su_max 0.000
_refine_ls_shift/su_mean 0.000
_refine_ls_structure_factor_coef Fsqd
_refine_ls_weighting_details 'calc w=1/[\s^2^(Fo^2^)+(0.0685P)^2^+0.0946P] where P=(Fo^2^+2Fc^2^)/3'
_refine_ls_weighting_scheme calc
_refine_ls_wR_factor_gt 0.1079
_refine_ls_wR_factor_ref 0.1116
_reflns_number_gt 2490
_reflns_number_total 2897
_reflns_threshold_expression >2sigma(I)
_cod_data_source_file b103148c.txt
_cod_data_source_block wffb
_cod_depositor_comments
;
The following automatic conversions were performed:
'_symmetry_cell_setting' value 'Triclinic' changed to 'triclinic'
according to '/home/saulius/struct/CIF-dictionaries/cif_core.dic'
dictionary named 'cif_core.dic' version 2.4.1 from 2010-06-29.

Automatic conversion script
Id: cif_fix_enum 1527 2010-12-29 10:47:43Z saulius 
;
_cod_original_cell_volume 727.3(4)
_cod_original_sg_symbol_H-M P-1
_cod_database_code 7204148

loop_
_symmetry_equiv_pos_as_xyz
'x, y, z'
'-x, -y, -z'

loop_
_atom_site_label
_atom_site_type_symbol
_atom_site_fract_x
_atom_site_fract_y
_atom_site_fract_z
_atom_site_U_iso_or_equiv
_atom_site_adp_type
_atom_site_occupancy
_atom_site_symmetry_multiplicity
_atom_site_calc_flag
_atom_site_refinement_flags
_atom_site_disorder_assembly
_atom_site_disorder_group
O1 O 0.25988(16) 0.57479(13) 1.54128(12) 0.0539(3) Uani 1 1 d . . .
H1 H 0.279(3) 0.570(2) 1.620(2) 0.065 Uiso 1 1 d . . .
O2 O 0.57027(16) 0.89004(12) 1.58879(13) 0.0512(3) Uani 1 1 d . . .
H2 H 0.616(3) 0.856(2) 1.521(2) 0.061 Uiso 1 1 d . . .
O3 O 0.32766(13) 0.56722(10) 0.80035(10) 0.0387(3) Uani 1 1 d . A .
O13 O 0.27749(13) 0.31197(10) 0.64991(10) 0.0354(2) Uani 1 1 d . A .
N1 N 0.22183(14) 0.67494(12) 1.30292(11) 0.0298(3) Uani 1 1 d . A .
N2 N 0.23771(15) 0.17622(12) 0.65622(12) 0.0330(3) Uani 1 1 d . A .
C3 C 0.2172(2) 0.77492(17) 1.45556(15) 0.0372(3) Uani 1 1 d . . .
H3A H 0.100(2) 0.7365(19) 1.4515(18) 0.045 Uiso 1 1 d . . .
H3B H 0.228(2) 0.8799(19) 1.4726(18) 0.045 Uiso 1 1 d . . .
C4 C 0.15598(17) 0.52143(14) 1.23113(14) 0.0304(3) Uani 1 1 d . . .
H4 H 0.1012 0.4803 1.2768 0.037 Uiso 1 1 calc R A .
C5 C 0.16706(17) 0.42517(13) 1.09448(13) 0.0280(3) Uani 1 1 d . A .
H5 H 0.1216 0.3183 1.0475 0.034 Uiso 1 1 calc R . .
C6 C 0.24560(15) 0.48273(13) 1.02186(13) 0.0242(3) Uani 1 1 d . . .
C7 C 0.30747(16) 0.64389(14) 1.09864(14) 0.0291(3) Uani 1 1 d . A .
H7 H 0.3577 0.6889 1.0537 0.035 Uiso 1 1 calc R . .
C8 C 0.29576(17) 0.73526(14) 1.23653(14) 0.0319(3) Uani 1 1 d . . .
H8 H 0.3401 0.8426 1.2866 0.038 Uiso 1 1 calc R A .
C11 C 0.25792(16) 0.38612(13) 0.87753(13) 0.0253(3) Uani 1 1 d . A .
C12 C 0.22556(16) 0.22344(13) 0.78921(13) 0.0261(3) Uani 1 1 d . . .
C14 C 0.29285(17) 0.43917(14) 0.78490(13) 0.0292(3) Uani 1 1 d . . .
C15 C 0.18952(16) 0.10395(13) 0.82632(13) 0.0267(3) Uani 1 1 d . A .
C16 C 0.30317(17) 0.11584(14) 0.95826(14) 0.0309(3) Uani 1 1 d . . .
H16 H 0.4008 0.2034 1.0282 0.037 Uiso 1 1 calc R A .
C17 C 0.27265(19) -0.00122(16) 0.98656(16) 0.0363(3) Uani 1 1 d . A .
H17 H 0.3489 0.0074 1.0764 0.044 Uiso 1 1 calc R . .
C18 C 0.13085(19) -0.13065(15) 0.88351(17) 0.0389(3) Uani 1 1 d . . .
H18 H 0.1117 -0.2106 0.9027 0.047 Uiso 1 1 calc R A .
C19 C 0.01746(19) -0.14314(15) 0.75284(16) 0.0388(3) Uani 1 1 d . A .
H19 H -0.0793 -0.2314 0.6829 0.047 Uiso 1 1 calc R . .
C20 C 0.04576(17) -0.02582(14) 0.72421(14) 0.0321(3) Uani 1 1 d . . .
H20 H -0.0327 -0.0341 0.6353 0.039 Uiso 1 1 calc R A .
C1A C 0.4297(4) 0.6598(3) 1.5660(3) 0.0383(9) Uani 0.535(5) 1 d P A 1
H1AA H 0.4701 0.6028 1.4808 0.046 Uiso 0.535(5) 1 calc PR A 1
H1AB H 0.5227 0.6801 1.6600 0.046 Uiso 0.535(5) 1 calc PR A 1
C2A C 0.3980(4) 0.8077(4) 1.5784(3) 0.0331(8) Uani 0.535(5) 1 d P A 1
H2A H 0.3840 0.8695 1.6777 0.040 Uiso 0.535(5) 1 calc PR A 1
C1B C 0.5179(4) 0.7448(3) 1.5785(3) 0.0317(9) Uani 0.465(5) 1 d P A 2
H1BA H 0.5972 0.7447 1.6669 0.038 Uiso 0.465(5) 1 calc PR A 2
H1BB H 0.5232 0.6589 1.4856 0.038 Uiso 0.465(5) 1 calc PR A 2
C2B C 0.3257(4) 0.7339(4) 1.5751(3) 0.0279(9) Uani 0.465(5) 1 d P A 2
H2B H 0.3269 0.8095 1.6771 0.034 Uiso 0.465(5) 1 calc PR A 2

loop_
_atom_site_aniso_label
_atom_site_aniso_U_11
_atom_site_aniso_U_22
_atom_site_aniso_U_33
_atom_site_aniso_U_23
_atom_site_aniso_U_13
_atom_site_aniso_U_12
O1 0.0680(8) 0.0534(7) 0.0354(6) 0.0254(5) 0.0146(5) -0.0093(6)
O2 0.0614(7) 0.0346(6) 0.0446(6) 0.0095(5) 0.0266(5) -0.0038(5)
O3 0.0523(6) 0.0323(5) 0.0340(5) 0.0204(4) 0.0150(4) 0.0044(4)
O13 0.0466(5) 0.0336(5) 0.0266(5) 0.0150(4) 0.0163(4) 0.0064(4)
N1 0.0320(5) 0.0270(5) 0.0243(5) 0.0082(4) 0.0104(4) 0.0107(4)
N2 0.0406(6) 0.0281(6) 0.0286(6) 0.0128(5) 0.0147(5) 0.0060(5)
C3 0.0405(8) 0.0361(7) 0.0263(6) 0.0077(6) 0.0136(6) 0.0180(6)
C4 0.0350(7) 0.0293(6) 0.0285(6) 0.0145(5) 0.0143(5) 0.0093(5)
C5 0.0320(6) 0.0225(6) 0.0269(6) 0.0105(5) 0.0116(5) 0.0058(5)
C6 0.0216(5) 0.0240(6) 0.0245(6) 0.0114(5) 0.0066(4) 0.0061(4)
C7 0.0295(6) 0.0259(6) 0.0311(6) 0.0144(5) 0.0110(5) 0.0062(5)
C8 0.0316(6) 0.0230(6) 0.0322(7) 0.0093(5) 0.0091(5) 0.0061(5)
C11 0.0252(6) 0.0252(6) 0.0250(6) 0.0130(5) 0.0091(5) 0.0050(5)
C12 0.0251(6) 0.0262(6) 0.0236(6) 0.0108(5) 0.0085(5) 0.0056(5)
C14 0.0305(6) 0.0297(6) 0.0247(6) 0.0129(5) 0.0093(5) 0.0053(5)
C15 0.0305(6) 0.0214(6) 0.0278(6) 0.0098(5) 0.0150(5) 0.0084(5)
C16 0.0312(6) 0.0266(6) 0.0307(6) 0.0125(5) 0.0106(5) 0.0052(5)
C17 0.0384(7) 0.0377(7) 0.0390(7) 0.0237(6) 0.0144(6) 0.0124(6)
C18 0.0431(8) 0.0320(7) 0.0516(8) 0.0255(6) 0.0235(7) 0.0105(6)
C19 0.0372(7) 0.0269(7) 0.0440(8) 0.0139(6) 0.0136(6) 0.0008(5)
C20 0.0326(7) 0.0276(6) 0.0301(6) 0.0115(5) 0.0103(5) 0.0054(5)
C1A 0.0451(17) 0.0425(18) 0.0316(13) 0.0209(12) 0.0158(12) 0.0147(15)
C2A 0.0372(15) 0.0322(16) 0.0247(12) 0.0096(10) 0.0140(10) 0.0077(13)
C1B 0.0347(17) 0.0295(17) 0.0293(14) 0.0133(12) 0.0125(12) 0.0095(14)
C2B 0.0344(17) 0.0245(16) 0.0231(13) 0.0101(11) 0.0132(11) 0.0045(13)

loop_
_atom_type_symbol
_atom_type_description
_atom_type_scat_dispersion_real
_atom_type_scat_dispersion_imag
_atom_type_scat_source
C C 0.0033 0.0016 'International Tables Vol C Tables 4.2.6.8 and 6.1.1.4'
H H 0.0000 0.0000 'International Tables Vol C Tables 4.2.6.8 and 6.1.1.4'
N N 0.0061 0.0033 'International Tables Vol C Tables 4.2.6.8 and 6.1.1.4'
O O 0.0106 0.0060 'International Tables Vol C Tables 4.2.6.8 and 6.1.1.4'

loop_
_geom_angle_atom_site_label_1
_geom_angle_atom_site_label_2
_geom_angle_atom_site_label_3
_geom_angle
_geom_angle_site_symmetry_1
_geom_angle_site_symmetry_3
_geom_angle_publ_flag
C1A O1 C2B 46.62(16) . . ?
C1A O1 H1 103.8(14) . . ?
C2B O1 H1 112.8(14) . . ?
C1B O2 C2A 47.72(15) . . ?
C1B O2 H2 96.0(13) . . ?
C2A O2 H2 124.5(13) . . ?
C14 O13 N2 109.59(9) . . ?
C8 N1 C4 119.81(11) . . ?
C8 N1 C3 120.55(11) . . ?
C4 N1 C3 119.61(11) . . ?
C12 N2 O13 105.73(10) . . ?
N1 C3 C2A 110.37(13) . . ?
N1 C3 C2B 112.36(13) . . ?
C2A C3 C2B 33.06(13) . . ?
N1 C3 H3A 105.8(10) . . ?
C2A C3 H3A 124.7(10) . . ?
C2B C3 H3A 94.6(10) . . ?
N1 C3 H3B 107.1(9) . . ?
C2A C3 H3B 97.9(10) . . ?
C2B C3 H3B 125.1(10) . . ?
H3A C3 H3B 109.8(14) . . ?
N1 C4 C5 121.30(11) . . ?
N1 C4 H4 119.3 . . ?
C5 C4 H4 119.3 . . ?
C4 C5 C6 120.89(11) . . ?
C4 C5 H5 119.6 . . ?
C6 C5 H5 119.6 . . ?
C5 C6 C7 115.89(11) . . ?
C5 C6 C11 122.80(11) . . ?
C7 C6 C11 121.29(11) . . ?
C8 C7 C6 120.94(12) . . ?
C8 C7 H7 119.5 . . ?
C6 C7 H7 119.5 . . ?
N1 C8 C7 121.13(11) . . ?
N1 C8 H8 119.4 . . ?
C7 C8 H8 119.4 . . ?
C14 C11 C6 124.01(11) . . ?
C14 C11 C12 104.97(10) . . ?
C6 C11 C12 130.82(11) . . ?
N2 C12 C11 112.56(11) . . ?
N2 C12 C15 116.55(10) . . ?
C11 C12 C15 130.83(11) . . ?
O3 C14 O13 118.68(11) . . ?
O3 C14 C11 134.19(11) . . ?
O13 C14 C11 107.11(11) . . ?
C20 C15 C16 119.43(11) . . ?
C20 C15 C12 119.58(11) . . ?
C16 C15 C12 120.91(11) . . ?
C17 C16 C15 119.92(12) . . ?
C17 C16 H16 120.0 . . ?
C15 C16 H16 120.0 . . ?
C18 C17 C16 120.26(13) . . ?
C18 C17 H17 119.9 . . ?
C16 C17 H17 119.9 . . ?
C19 C18 C17 120.18(13) . . ?
C19 C18 H18 119.9 . . ?
C17 C18 H18 119.9 . . ?
C18 C19 C20 119.99(12) . . ?
C18 C19 H19 120.0 . . ?
C20 C19 H19 120.0 . . ?
C19 C20 C15 120.22(12) . . ?
C19 C20 H20 119.9 . . ?
C15 C20 H20 119.9 . . ?
O1 C1A C2A 105.9(2) . . ?
O1 C1A H1AA 110.6 . . ?
C2A C1A H1AA 110.6 . . ?
O1 C1A H1AB 110.6 . . ?
C2A C1A H1AB 110.6 . . ?
H1AA C1A H1AB 108.7 . . ?
O2 C2A C1A 106.0(2) . . ?
O2 C2A C3 120.5(2) . . ?
C1A C2A C3 109.7(2) . . ?
O2 C2A H2A 106.6 . . ?
C1A C2A H2A 106.6 . . ?
C3 C2A H2A 106.6 . . ?
O2 C1B C2B 104.0(2) . . ?
O2 C1B H1BA 111.0 . . ?
C2B C1B H1BA 111.0 . . ?
O2 C1B H1BB 111.0 . . ?
C2B C1B H1BB 111.0 . . ?
H1BA C1B H1BB 109.0 . . ?
O1 C2B C1B 104.7(2) . . ?
O1 C2B C3 116.4(2) . . ?
C1B C2B C3 108.1(2) . . ?
O1 C2B H2B 109.1 . . ?
C1B C2B H2B 109.1 . . ?
C3 C2B H2B 109.1 . . ?

loop_
_geom_bond_atom_site_label_1
_geom_bond_atom_site_label_2
_geom_bond_distance
_geom_bond_site_symmetry_2
_geom_bond_publ_flag
O1 C1A 1.435(3) . ?
O1 C2B 1.510(4) . ?
O1 H1 0.85(2) . ?
O2 C1B 1.462(3) . ?
O2 C2A 1.502(4) . ?
O2 H2 0.85(2) . ?
O3 C14 1.2447(16) . ?
O13 C14 1.3859(15) . ?
O13 N2 1.4454(14) . ?
N1 C8 1.3589(17) . ?
N1 C4 1.3605(17) . ?
N1 C3 1.4872(16) . ?
N2 C12 1.3167(16) . ?
C3 C2A 1.546(3) . ?
C3 C2B 1.598(3) . ?
C3 H3A 0.965(18) . ?
C3 H3B 0.999(17) . ?
C4 C5 1.3674(17) . ?
C4 H4 0.9500 . ?
C5 C6 1.4191(17) . ?
C5 H5 0.9500 . ?
C6 C7 1.4207(17) . ?
C6 C11 1.4359(17) . ?
C7 C8 1.3698(18) . ?
C7 H7 0.9500 . ?
C8 H8 0.9500 . ?
C11 C14 1.4237(17) . ?
C11 C12 1.4352(17) . ?
C12 C15 1.4940(17) . ?
C15 C20 1.4021(18) . ?
C15 C16 1.4032(18) . ?
C16 C17 1.3962(18) . ?
C16 H16 0.9500 . ?
C17 C18 1.393(2) . ?
C17 H17 0.9500 . ?
C18 C19 1.389(2) . ?
C18 H18 0.9500 . ?
C19 C20 1.3983(19) . ?
C19 H19 0.9500 . ?
C20 H20 0.9500 . ?
C1A C2A 1.514(5) . ?
C1A H1AA 0.9900 . ?
C1A H1AB 0.9900 . ?
C2A H2A 1.0000 . ?
C1B C2B 1.519(5) . ?
C1B H1BA 0.9900 . ?
C1B H1BB 0.9900 . ?
C2B H2B 1.0000 . ?

loop_
_geom_torsion_atom_site_label_1
_geom_torsion_atom_site_label_2
_geom_torsion_atom_site_label_3
_geom_torsion_atom_site_label_4
_geom_torsion
_geom_torsion_site_symmetry_1
_geom_torsion_site_symmetry_2
_geom_torsion_site_symmetry_3
_geom_torsion_site_symmetry_4
_geom_torsion_publ_flag
C14 O13 N2 C12 1.65(13) . . . . ?
C8 N1 C3 C2A -83.7(2) . . . . ?
C4 N1 C3 C2A 94.45(19) . . . . ?
C8 N1 C3 C2B -119.23(19) . . . . ?
C4 N1 C3 C2B 58.9(2) . . . . ?
C8 N1 C4 C5 1.88(18) . . . . ?
C3 N1 C4 C5 -176.30(11) . . . . ?
N1 C4 C5 C6 -0.92(19) . . . . ?
C4 C5 C6 C7 -1.01(18) . . . . ?
C4 C5 C6 C11 -179.15(11) . . . . ?
C5 C6 C7 C8 2.04(17) . . . . ?
C11 C6 C7 C8 -179.79(11) . . . . ?
C4 N1 C8 C7 -0.82(18) . . . . ?
C3 N1 C8 C7 177.34(11) . . . . ?
C6 C7 C8 N1 -1.18(19) . . . . ?
C5 C6 C11 C14 163.55(12) . . . . ?
C7 C6 C11 C14 -14.49(18) . . . . ?
C5 C6 C11 C12 -10.6(2) . . . . ?
C7 C6 C11 C12 171.37(12) . . . . ?
O13 N2 C12 C11 -0.98(13) . . . . ?
O13 N2 C12 C15 -178.42(10) . . . . ?
C14 C11 C12 N2 0.00(14) . . . . ?
C6 C11 C12 N2 174.97(12) . . . . ?
C14 C11 C12 C15 176.97(12) . . . . ?
C6 C11 C12 C15 -8.1(2) . . . . ?
N2 O13 C14 O3 179.76(11) . . . . ?
N2 O13 C14 C11 -1.66(13) . . . . ?
C6 C11 C14 O3 3.9(2) . . . . ?
C12 C11 C14 O3 179.30(14) . . . . ?
C6 C11 C14 O13 -174.37(10) . . . . ?
C12 C11 C14 O13 1.04(13) . . . . ?
N2 C12 C15 C20 -51.08(16) . . . . ?
C11 C12 C15 C20 132.05(13) . . . . ?
N2 C12 C15 C16 125.55(13) . . . . ?
C11 C12 C15 C16 -51.33(18) . . . . ?
C20 C15 C16 C17 0.14(18) . . . . ?
C12 C15 C16 C17 -176.49(11) . . . . ?
C15 C16 C17 C18 0.68(19) . . . . ?
C16 C17 C18 C19 -0.8(2) . . . . ?
C17 C18 C19 C20 0.2(2) . . . . ?
C18 C19 C20 C15 0.6(2) . . . . ?
C16 C15 C20 C19 -0.81(18) . . . . ?
C12 C15 C20 C19 175.87(11) . . . . ?
C2B O1 C1A C2A -5.64(17) . . . . ?
C1B O2 C2A C1A -1.66(18) . . . . ?
C1B O2 C2A C3 -126.8(3) . . . . ?
O1 C1A C2A O2 -174.50(15) . . . . ?
O1 C1A C2A C3 -42.9(3) . . . . ?
N1 C3 C2A O2 61.9(2) . . . . ?
C2B C3 C2A O2 161.9(4) . . . . ?
N1 C3 C2A C1A -61.5(3) . . . . ?
C2B C3 C2A C1A 38.5(3) . . . . ?
C2A O2 C1B C2B -1.23(17) . . . . ?
C1A O1 C2B C1B 3.19(18) . . . . ?
C1A O1 C2B C3 122.5(3) . . . . ?
O2 C1B C2B O1 171.88(16) . . . . ?
O2 C1B C2B C3 47.2(2) . . . . ?
N1 C3 C2B O1 -60.6(2) . . . . ?
C2A C3 C2B O1 -153.9(4) . . . . ?
N1 C3 C2B C1B 56.8(3) . . . . ?
C2A C3 C2B C1B -36.5(2) . . . . ?
